data_7240127
loop_
_publ_author_name
'Zhang, Lei'
'Liang, Rongran'
'Hang, Cheng'
'Wang, Haiying'
'Sun, Lin'
'Xu, Lei'
'Liu, Dairong'
'Zhang, Zhenyi'
'Zhang, Xingmin'
'Chang, Feifan'
'Zhao, Shengyu'
'Huang, Wei'

_publ_section_title
;
 A facile solution-phase synthetic approach for constructing phenol-based
 porous organic cages and covalent organic frameworks
;
_journal_issue 8
_journal_name_full 'Green Chemistry'
_journal_page_first 2498
_journal_page_last 2504
_journal_paper_doi 10.1039/C9GC04033A
_journal_volume 22
_journal_year 2020
_chemical_absolute_configuration rm
_chemical_formula_moiety 'C124 H144 N16 O8'
_chemical_formula_sum 'C124 H144 N16 O8'
_chemical_formula_weight 1986.54
_space_group_crystal_system monoclinic
_space_group_IT_number 5
_space_group_name_Hall 'I 2y'
_space_group_name_H-M_alt 'I 1 2 1'
_atom_sites_solution_hydrogens mixed
_audit_creation_method SHELXL-2014/7
_audit_update_record
;
2017-09-11 deposited with the CCDC.	2020-03-12 downloaded from the CCDC.
;
_cell_angle_alpha 90
_cell_angle_beta 100.957(6)
_cell_angle_gamma 90
_cell_formula_units_Z 2
_cell_length_a 18.197(2)
_cell_length_b 18.1795(16)
_cell_length_c 23.1831(19)
_cell_measurement_reflns_used 8420
_cell_measurement_temperature 123(2)
_cell_measurement_theta_max 25.552
_cell_measurement_theta_min 2.232
_cell_volume 7529.4(12)
_computing_structure_refinement 'SHELXL-2014/7 (Sheldrick, 2014)'
_diffrn_ambient_temperature 123(2)
_diffrn_measured_fraction_theta_full 0.992
_diffrn_measured_fraction_theta_max 0.979
_diffrn_measurement_device_type 'PHOTON100 CMOS detector'
_diffrn_measurement_method '\f and \w scans'
_diffrn_radiation_type MoK\a
_diffrn_radiation_wavelength 0.71073
_diffrn_reflns_av_R_equivalents 0.0649
_diffrn_reflns_av_unetI/netI 0.1219
_diffrn_reflns_Laue_measured_fraction_full 0.992
_diffrn_reflns_Laue_measured_fraction_max 0.979
_diffrn_reflns_limit_h_max 23
_diffrn_reflns_limit_h_min -16
_diffrn_reflns_limit_k_max 23
_diffrn_reflns_limit_k_min -23
_diffrn_reflns_limit_l_max 30
_diffrn_reflns_limit_l_min -30
_diffrn_reflns_number 31835
_diffrn_reflns_point_group_measured_fraction_full 0.993
_diffrn_reflns_point_group_measured_fraction_max 0.980
_diffrn_reflns_theta_full 25.242
_diffrn_reflns_theta_max 27.708
_diffrn_reflns_theta_min 2.232
_diffrn_source 'fine-focus sealed tube'
_exptl_absorpt_coefficient_mu 0.056
_exptl_absorpt_correction_type multi-scan
_exptl_absorpt_process_details 'SADABS (Bruker, 2000)'
_exptl_crystal_colour yellow
_exptl_crystal_density_diffrn 0.876
_exptl_crystal_description block
_exptl_crystal_F_000 2128
_exptl_crystal_size_max 0.120
_exptl_crystal_size_mid 0.120
_exptl_crystal_size_min 0.100
_exptl_transmission_factor_max 0.994
_exptl_transmission_factor_min 0.993
_refine_diff_density_max 0.289
_refine_diff_density_min -0.308
_refine_diff_density_rms 0.067
_refine_ls_abs_structure_details
;
 Refined as an inversion twin.
;
_refine_ls_abs_structure_Flack -0.1(18)
_refine_ls_extinction_method none
_refine_ls_goodness_of_fit_ref 1.012
_refine_ls_hydrogen_treatment constr
_refine_ls_matrix_type full
_refine_ls_number_parameters 675
_refine_ls_number_reflns 17036
_refine_ls_number_restraints 1
_refine_ls_restrained_S_all 1.012
_refine_ls_R_factor_all 0.1025
_refine_ls_R_factor_gt 0.0656
_refine_ls_shift/su_max 0.000
_refine_ls_shift/su_mean 0.000
_refine_ls_structure_factor_coef Fsqd
_refine_ls_weighting_details 'w=1/[\s^2^(Fo^2^)+(0.0665P)^2^+0.4990P] where P=(Fo^2^+2Fc^2^)/3'
_refine_ls_weighting_scheme calc
_refine_ls_wR_factor_gt 0.1575
_refine_ls_wR_factor_ref 0.1698
_reflns_Friedel_coverage 0.940
_reflns_Friedel_fraction_full 0.993
_reflns_Friedel_fraction_max 0.980
_reflns_number_gt 9620
_reflns_number_total 17036
_reflns_threshold_expression 'I > 2\s(I)'
_cod_data_source_file c9gc04033a2.cif
_cod_data_source_block NC4-R
_cod_depositor_comments
;Adding full bibliography for 7240126--7240128.cif.

 Adding full bibliography for 7240126--7240128.cif.
;
_cod_original_sg_symbol_H-M 'I 2'
_cod_database_code 7240127
_shelx_shelxl_version_number 2014/7
_shelx_space_group_comment
;
The symmetry employed for this shelxl refinement is uniquely defined
by the following loop, which should always be used as a source of
symmetry information in preference to the above space-group names.
They are only intended as comments.
;
_shelx_estimated_absorpt_t_min 0.993
_shelx_estimated_absorpt_t_max 0.994

loop_
_space_group_symop_operation_xyz
'x, y, z'
'-x, y, -z'
'x+1/2, y+1/2, z+1/2'
'-x+1/2, y+1/2, -z+1/2'

loop_
_atom_site_label
_atom_site_type_symbol
_atom_site_fract_x
_atom_site_fract_y
_atom_site_fract_z
_atom_site_U_iso_or_equiv
_atom_site_adp_type
_atom_site_occupancy
_atom_site_site_symmetry_order
_atom_site_calc_flag
_atom_site_refinement_flags_posn
_atom_site_refinement_flags_adp
_atom_site_refinement_flags_occupancy
_atom_site_disorder_assembly
_atom_site_disorder_group
C1 C -0.1793(2) -0.0134(2) 0.72136(19) 0.0306(10) Uani 1 1 d . . . . .
C2 C -0.1492(2) 0.0162(2) 0.67527(18) 0.0300(10) Uani 1 1 d . . . . .
C3 C -0.1535(2) 0.0902(2) 0.66190(19) 0.0303(10) Uani 1 1 d . . . . .
H3 H -0.1323 0.1081 0.6302 0.036 Uiso 1 1 calc R U . . .
C4 C -0.18832(19) 0.1386(2) 0.69404(18) 0.0241(9) Uani 1 1 d . . . . .
C5 C -0.2181(2) 0.1101(2) 0.74064(19) 0.0279(9) Uani 1 1 d . . . . .
H5 H -0.2409 0.1428 0.7639 0.033 Uiso 1 1 calc R U . . .
C6 C -0.21551(19) 0.0348(2) 0.75420(17) 0.0251(9) Uani 1 1 d . . . . .
C7 C -0.1955(2) 0.2239(2) 0.68029(19) 0.0276(9) Uani 1 1 d . . . . .
C8 C -0.1767(2) 0.2394(2) 0.61934(19) 0.0333(10) Uani 1 1 d . . . . .
H8A H -0.1826 0.2920 0.6106 0.050 Uiso 1 1 calc R U . . .
H8B H -0.2107 0.2113 0.5894 0.050 Uiso 1 1 calc R U . . .
H8C H -0.1249 0.2246 0.6192 0.050 Uiso 1 1 calc R U . . .
C9 C -0.2768(2) 0.2460(3) 0.6781(2) 0.0346(10) Uani 1 1 d . . . . .
H9A H -0.2926 0.2301 0.7143 0.052 Uiso 1 1 calc R U . . .
H9B H -0.3086 0.2226 0.6442 0.052 Uiso 1 1 calc R U . . .
H9C H -0.2815 0.2996 0.6744 0.052 Uiso 1 1 calc R U . . .
C10 C -0.1412(2) 0.2668(2) 0.72562(19) 0.0281(9) Uani 1 1 d . . . . .
C11 C -0.0651(2) 0.2714(2) 0.7248(2) 0.0329(10) Uani 1 1 d . . . . .
H11 H -0.0460 0.2426 0.6968 0.039 Uiso 1 1 calc R U . . .
C12 C -0.0151(2) 0.3160(2) 0.76296(18) 0.0285(9) Uani 1 1 d . . . . .
C13 C -0.0427(2) 0.3562(2) 0.80401(19) 0.0303(10) Uani 1 1 d . . . . .
C14 C -0.1170(2) 0.3541(2) 0.80848(19) 0.0333(10) Uani 1 1 d . . . . .
C15 C -0.1669(2) 0.3077(2) 0.76995(19) 0.0306(10) Uani 1 1 d . . . . .
H15 H -0.2178 0.3040 0.7740 0.037 Uiso 1 1 calc R U . . .
C16 C -0.1111(2) -0.0343(3) 0.63999(19) 0.0332(10) Uani 1 1 d . . . . .
H16 H -0.0879 -0.0144 0.6101 0.040 Uiso 1 1 calc R U . . .
C17 C -0.0668(2) -0.1494(3) 0.6135(2) 0.0344(10) Uani 1 1 d . . . . .
H17 H -0.0462 -0.1187 0.5845 0.041 Uiso 1 1 calc R U . . .
C18 C -0.0029(2) -0.1866(2) 0.6572(2) 0.0356(11) Uani 1 1 d . . . . .
H18 H -0.0243 -0.2183 0.6852 0.043 Uiso 1 1 calc R U . . .
C19 C 0.0439(3) -0.2341(3) 0.6223(2) 0.0421(12) Uani 1 1 d . . . . .
H19A H 0.0645 -0.2029 0.5942 0.050 Uiso 1 1 calc R U . . .
H19B H 0.0862 -0.2570 0.6496 0.050 Uiso 1 1 calc R U . . .
C20 C -0.0046(3) -0.2916(3) 0.5903(2) 0.0459(13) Uani 1 1 d . . . . .
H20A H -0.0219 -0.3246 0.6190 0.055 Uiso 1 1 calc R U . . .
H20B H 0.0249 -0.3215 0.5672 0.055 Uiso 1 1 calc R U . . .
C21 C -0.0732(3) -0.2592(3) 0.5487(2) 0.0480(13) Uani 1 1 d . . . . .
H21A H -0.0564 -0.2305 0.5174 0.058 Uiso 1 1 calc R U . . .
H21B H -0.1056 -0.2997 0.5299 0.058 Uiso 1 1 calc R U . . .
C22 C -0.1177(2) -0.2100(3) 0.5822(2) 0.0483(14) Uani 1 1 d . . . . .
H22A H -0.1381 -0.2395 0.6114 0.058 Uiso 1 1 calc R U . . .
H22B H -0.1601 -0.1878 0.5547 0.058 Uiso 1 1 calc R U . . .
C23 C 0.0297(2) -0.1030(3) 0.7399(2) 0.0342(10) Uani 1 1 d . . . . .
H23 H 0.0005 -0.1326 0.7607 0.041 Uiso 1 1 calc R U . . .
C24 C 0.0556(2) -0.0359(2) 0.7644(2) 0.0329(10) Uani 1 1 d . . . . .
C25 C 0.0951(2) 0.0124(2) 0.7336(2) 0.0327(10) Uani 1 1 d . . . . .
C26 C 0.1106(2) 0.0859(2) 0.75748(19) 0.0319(10) Uani 1 1 d . . . . .
C27 C 0.0849(2) 0.1051(3) 0.80758(19) 0.0329(10) Uani 1 1 d . . . . .
H27 H 0.0951 0.1533 0.8228 0.039 Uiso 1 1 calc R U . . .
C28 C 0.0455(2) 0.0584(2) 0.83653(19) 0.0325(10) Uani 1 1 d . . . . .
C29 C 0.0311(2) -0.0128(3) 0.81524(19) 0.0342(10) Uani 1 1 d . . . . .
H29 H 0.0043 -0.0459 0.8353 0.041 Uiso 1 1 calc R U . . .
C30 C 0.0061(2) 0.0902(3) 0.88546(18) 0.0314(10) Uani 1 1 d . . . . .
C31 C -0.0624(2) 0.1334(3) 0.8557(2) 0.0414(12) Uani 1 1 d . . . . .
H31A H -0.0880 0.1539 0.8856 0.062 Uiso 1 1 calc R U . . .
H31B H -0.0966 0.1005 0.8299 0.062 Uiso 1 1 calc R U . . .
H31C H -0.0468 0.1734 0.8324 0.062 Uiso 1 1 calc R U . . .
C32 C -0.0230(2) 0.0272(3) 0.92128(19) 0.0397(11) Uani 1 1 d . . . . .
H32A H -0.0440 0.0486 0.9534 0.060 Uiso 1 1 calc R U . . .
H32B H 0.0187 -0.0054 0.9376 0.060 Uiso 1 1 calc R U . . .
H32C H -0.0617 -0.0009 0.8953 0.060 Uiso 1 1 calc R U . . .
C33 C 0.0602(2) 0.1382(2) 0.92846(18) 0.0283(9) Uani 1 1 d . . . . .
C34 C 0.1249(2) 0.1073(2) 0.96426(19) 0.0320(10) Uani 1 1 d . . . . .
H34 H 0.1350 0.0564 0.9607 0.038 Uiso 1 1 calc R U . . .
C35 C 0.1739(2) 0.1498(2) 1.00454(19) 0.0322(10) Uani 1 1 d . . . . .
C36 C 0.1581(2) 0.2268(2) 1.00877(18) 0.0280(9) Uani 1 1 d . . . . .
C37 C 0.0980(2) 0.2580(2) 0.97253(19) 0.0303(10) Uani 1 1 d . . . . .
C38 C 0.0477(2) 0.2132(2) 0.93311(18) 0.0326(10) Uani 1 1 d . . . . .
H38 H 0.0047 0.2349 0.9095 0.039 Uiso 1 1 calc R U . . .
C39 C 0.2429(2) 0.1222(2) 1.0422(2) 0.0332(10) Uani 1 1 d . . . . .
H39 H 0.2726 0.1563 1.0676 0.040 Uiso 1 1 calc R U . . .
C40 C 0.3387(2) 0.0429(3) 1.08054(18) 0.0337(10) Uani 1 1 d . . . . .
H40 H 0.3609 0.0912 1.0956 0.040 Uiso 1 1 calc R U . . .
C41 C 0.3326(2) -0.0054(2) 1.13289(18) 0.0281(9) Uani 1 1 d . . . . .
H41 H 0.3017 -0.0499 1.1194 0.034 Uiso 1 1 calc R U . . .
C42 C 0.4080(3) -0.0286(3) 1.1661(2) 0.0451(12) Uani 1 1 d . . . . .
H42A H 0.4012 -0.0627 1.1980 0.054 Uiso 1 1 calc R U . . .
H42B H 0.4351 0.0152 1.1845 0.054 Uiso 1 1 calc R U . . .
C43 C 0.4547(3) -0.0659(3) 1.1274(2) 0.0453(13) Uani 1 1 d . . . . .
H43A H 0.4290 -0.1111 1.1102 0.054 Uiso 1 1 calc R U . . .
H43B H 0.5036 -0.0804 1.1513 0.054 Uiso 1 1 calc R U . . .
C44 C 0.4670(3) -0.0146(3) 1.0788(2) 0.0424(12) Uani 1 1 d . . . . .
H44A H 0.4978 -0.0394 1.0537 0.051 Uiso 1 1 calc R U . . .
H44B H 0.4941 0.0298 1.0959 0.051 Uiso 1 1 calc R U . . .
C45 C 0.3900(3) 0.0079(3) 1.0411(2) 0.0489(14) Uani 1 1 d . . . . .
H45A H 0.3651 -0.0360 1.0209 0.059 Uiso 1 1 calc R U . . .
H45B H 0.3980 0.0437 1.0106 0.059 Uiso 1 1 calc R U . . .
C46 C 0.2506(2) 0.0031(2) 1.19885(17) 0.0257(9) Uani 1 1 d . . . . .
H46 H 0.2380 -0.0459 1.1866 0.031 Uiso 1 1 calc R U . . .
C47 C 0.0645(2) 0.3230(2) 0.7571(2) 0.0318(10) Uani 1 1 d . . . . .
H47 H 0.0989 0.3414 0.7899 0.038 Uiso 1 1 calc R U . . .
C48 C 0.1714(2) 0.3167(3) 0.7150(2) 0.0376(11) Uani 1 1 d . . . . .
H48 H 0.1942 0.3337 0.7554 0.045 Uiso 1 1 calc R U . . .
C49 C 0.2067(2) 0.2453(3) 0.7040(2) 0.0392(11) Uani 1 1 d . . . . .
H49 H 0.1851 0.2293 0.6630 0.047 Uiso 1 1 calc R U . . .
C50 C 0.2914(2) 0.2538(3) 0.7092(3) 0.0494(14) Uani 1 1 d . . . . .
H50A H 0.3139 0.2059 0.7020 0.059 Uiso 1 1 calc R U . . .
H50B H 0.3142 0.2703 0.7494 0.059 Uiso 1 1 calc R U . . .
C51 C 0.3072(3) 0.3113(3) 0.6634(3) 0.0555(15) Uani 1 1 d . . . . .
H51A H 0.3618 0.3187 0.6677 0.067 Uiso 1 1 calc R U . . .
H51B H 0.2879 0.2927 0.6233 0.067 Uiso 1 1 calc R U . . .
C52 C 0.2699(3) 0.3843(3) 0.6720(3) 0.0578(15) Uani 1 1 d . . . . .
H52A H 0.2765 0.4186 0.6401 0.069 Uiso 1 1 calc R U . . .
H52B H 0.2944 0.4064 0.7098 0.069 Uiso 1 1 calc R U . . .
C53 C 0.1859(3) 0.3745(3) 0.6717(3) 0.0595(16) Uani 1 1 d . . . . .
H53A H 0.1647 0.4220 0.6816 0.071 Uiso 1 1 calc R U . . .
H53B H 0.1601 0.3603 0.6318 0.071 Uiso 1 1 calc R U . . .
C54 C 0.1459(2) 0.1387(3) 0.7227(2) 0.0393(11) Uani 1 1 d . . . . .
H54 H 0.1351 0.1344 0.6811 0.047 Uiso 1 1 calc R U . . .
C55 C -0.1489(2) 0.3967(3) 0.85176(19) 0.0356(10) Uani 1 1 d . . . . .
H55 H -0.2000 0.3902 0.8541 0.043 Uiso 1 1 calc R U . . .
C56 C -0.1440(3) 0.4843(2) 0.92632(19) 0.0346(10) Uani 1 1 d . . . . .
H56 H -0.1993 0.4754 0.9171 0.041 Uiso 1 1 calc R U . . .
C57 C -0.1134(2) 0.4578(2) 0.9891(2) 0.0344(10) Uani 1 1 d . . . . .
H57 H -0.0579 0.4655 0.9983 0.041 Uiso 1 1 calc R U . . .
C58 C -0.1489(3) 0.4993(3) 1.0341(2) 0.0463(12) Uani 1 1 d . . . . .
H58A H -0.1260 0.4830 1.0742 0.056 Uiso 1 1 calc R U . . .
H58B H -0.2032 0.4884 1.0276 0.056 Uiso 1 1 calc R U . . .
C59 C -0.1368(4) 0.5823(3) 1.0281(3) 0.0621(17) Uani 1 1 d . . . . .
H59A H -0.0829 0.5936 1.0402 0.075 Uiso 1 1 calc R U . . .
H59B H -0.1640 0.6090 1.0548 0.075 Uiso 1 1 calc R U . . .
C60 C -0.1646(4) 0.6098(3) 0.9640(3) 0.074(2) Uani 1 1 d . . . . .
H60A H -0.2197 0.6051 0.9536 0.089 Uiso 1 1 calc R U . . .
H60B H -0.1517 0.6625 0.9613 0.089 Uiso 1 1 calc R U . . .
C61 C -0.1298(4) 0.5667(3) 0.9218(3) 0.0593(16) Uani 1 1 d . . . . .
H61A H -0.0751 0.5759 0.9297 0.071 Uiso 1 1 calc R U . . .
H61B H -0.1503 0.5836 0.8814 0.071 Uiso 1 1 calc R U . . .
C62 C -0.0828(2) 0.3368(2) 1.02499(19) 0.0335(10) Uani 1 1 d . . . . .
H62 H -0.0387 0.3567 1.0483 0.040 Uiso 1 1 calc R U . . .
N1 N -0.10871(18) -0.1033(2) 0.64860(16) 0.0347(9) Uani 1 1 d . . . . .
N2 N 0.04304(18) -0.1285(2) 0.68936(17) 0.0339(9) Uani 1 1 d . . . . .
N3 N 0.18900(19) 0.1883(2) 0.74492(17) 0.0407(10) Uani 1 1 d . . . . .
N4 N 0.08978(19) 0.3065(2) 0.71219(18) 0.0367(9) Uani 1 1 d . . . . .
N5 N -0.1093(2) 0.4419(2) 0.88608(16) 0.0353(9) Uani 1 1 d . . . . .
N6 N -0.12916(18) 0.37997(19) 0.99114(17) 0.0334(9) Uani 1 1 d . . . . .
N7 N 0.26498(19) 0.0569(2) 1.04310(16) 0.0334(8) Uani 1 1 d . . . . .
N8 N 0.29676(17) 0.03768(19) 1.17383(15) 0.0288(8) Uani 1 1 d . . . . .
O1 O -0.17518(15) -0.08472(16) 0.73507(13) 0.0330(7) Uani 1 1 d . . . . .
H1 H -0.1448 -0.1056 0.7173 0.049 Uiso 1 1 calc R U . . .
O2 O 0.00480(15) 0.40463(17) 0.83894(14) 0.0385(8) Uani 1 1 d . . . . .
H2 H -0.0200 0.4308 0.8582 0.058 Uiso 1 1 calc R U . . .
O3 O 0.11733(17) -0.00735(19) 0.68540(15) 0.0458(8) Uani 1 1 d . . . . .
H3A H 0.1051 -0.0519 0.6779 0.069 Uiso 1 1 d R U . . .
O4 O 0.20569(17) 0.26613(17) 1.04797(15) 0.0418(8) Uani 1 1 d . . . . .
H4 H 0.1974 0.3112 1.0418 0.063 Uiso 1 1 calc R U . . .

loop_
_atom_site_aniso_label
_atom_site_aniso_U_11
_atom_site_aniso_U_22
_atom_site_aniso_U_33
_atom_site_aniso_U_23
_atom_site_aniso_U_13
_atom_site_aniso_U_12
C1 0.0226(19) 0.032(2) 0.034(2) -0.003(2) -0.0035(18) -0.0033(18)
C2 0.025(2) 0.038(3) 0.028(2) 0.004(2) 0.0070(17) 0.0073(18)
C3 0.027(2) 0.037(3) 0.029(2) 0.000(2) 0.0114(17) -0.0028(18)
C4 0.0171(17) 0.024(2) 0.030(2) 0.0044(18) 0.0017(16) -0.0018(16)
C5 0.0194(18) 0.027(2) 0.037(2) -0.0090(19) 0.0059(17) -0.0020(17)
C6 0.0173(17) 0.033(2) 0.025(2) 0.0042(19) 0.0033(16) 0.0023(17)
C7 0.0244(19) 0.029(2) 0.030(2) 0.0014(19) 0.0066(17) 0.0002(17)
C8 0.039(2) 0.029(2) 0.029(2) 0.005(2) 0.0006(19) -0.0083(19)
C9 0.034(2) 0.032(2) 0.034(3) 0.002(2) -0.0043(19) 0.0018(19)
C10 0.032(2) 0.019(2) 0.034(2) 0.0035(19) 0.0058(18) 0.0010(17)
C11 0.032(2) 0.030(2) 0.035(3) 0.007(2) 0.0017(19) -0.0055(19)
C12 0.029(2) 0.032(2) 0.022(2) 0.0051(19) -0.0027(17) -0.0063(19)
C13 0.030(2) 0.027(2) 0.030(2) 0.0039(19) -0.0029(18) -0.0033(18)
C14 0.041(2) 0.027(2) 0.025(2) 0.0088(19) -0.0091(19) -0.004(2)
C15 0.030(2) 0.024(2) 0.035(2) 0.006(2) -0.0027(18) -0.0024(18)
C16 0.027(2) 0.046(3) 0.026(2) -0.003(2) 0.0035(17) 0.002(2)
C17 0.025(2) 0.037(3) 0.042(3) -0.002(2) 0.0109(19) 0.0034(19)
C18 0.032(2) 0.025(2) 0.049(3) -0.008(2) 0.006(2) 0.0009(19)
C19 0.041(2) 0.039(3) 0.050(3) -0.005(2) 0.018(2) 0.011(2)
C20 0.056(3) 0.036(3) 0.052(3) -0.007(2) 0.026(3) -0.006(2)
C21 0.046(3) 0.057(3) 0.045(3) -0.020(3) 0.020(2) -0.015(2)
C22 0.031(2) 0.081(4) 0.036(3) -0.016(3) 0.014(2) -0.007(2)
C23 0.029(2) 0.032(2) 0.041(3) -0.002(2) 0.0052(19) -0.0001(19)
C24 0.025(2) 0.032(2) 0.040(3) -0.009(2) 0.0024(19) 0.0045(18)
C25 0.0215(19) 0.029(2) 0.047(3) -0.001(2) 0.0040(19) -0.0017(17)
C26 0.028(2) 0.034(2) 0.033(3) 0.000(2) 0.0032(18) -0.0036(18)
C27 0.030(2) 0.030(2) 0.034(3) -0.002(2) -0.0056(19) -0.0017(19)
C28 0.032(2) 0.032(2) 0.029(2) -0.008(2) -0.0070(18) 0.0007(19)
C29 0.036(2) 0.037(3) 0.027(2) 0.005(2) -0.0008(18) -0.003(2)
C30 0.028(2) 0.039(3) 0.027(2) -0.008(2) 0.0051(17) -0.0057(19)
C31 0.037(2) 0.053(3) 0.028(3) -0.012(2) -0.0101(19) -0.009(2)
C32 0.043(2) 0.052(3) 0.024(2) -0.004(2) 0.0059(19) -0.019(2)
C33 0.031(2) 0.033(2) 0.018(2) 0.0013(18) -0.0021(16) -0.0019(19)
C34 0.035(2) 0.026(2) 0.030(2) -0.0015(19) -0.0054(18) 0.0040(19)
C35 0.032(2) 0.035(3) 0.028(2) -0.0060(19) -0.0009(18) -0.0057(19)
C36 0.026(2) 0.029(2) 0.027(2) -0.0032(18) -0.0025(18) 0.0053(17)
C37 0.034(2) 0.025(2) 0.029(2) 0.0004(19) -0.0008(19) -0.0020(19)
C38 0.035(2) 0.038(3) 0.022(2) 0.0038(19) -0.0025(18) 0.002(2)
C39 0.027(2) 0.030(3) 0.045(3) 0.002(2) 0.0124(19) 0.0006(18)
C40 0.037(2) 0.041(3) 0.023(2) 0.002(2) 0.0056(18) 0.016(2)
C41 0.027(2) 0.028(2) 0.030(2) -0.0055(19) 0.0090(17) 0.0013(18)
C42 0.049(3) 0.045(3) 0.041(3) 0.007(2) 0.007(2) 0.019(2)
C43 0.043(3) 0.044(3) 0.050(3) 0.018(2) 0.012(2) 0.021(2)
C44 0.038(2) 0.044(3) 0.046(3) 0.010(2) 0.011(2) 0.016(2)
C45 0.051(3) 0.060(4) 0.037(3) 0.001(3) 0.010(2) 0.029(3)
C46 0.0219(18) 0.028(2) 0.028(2) 0.0011(19) 0.0081(16) 0.0067(17)
C47 0.025(2) 0.033(2) 0.036(3) 0.001(2) 0.0020(19) 0.0016(18)
C48 0.032(2) 0.041(3) 0.042(3) 0.003(2) 0.013(2) -0.005(2)
C49 0.033(2) 0.036(3) 0.046(3) 0.004(2) 0.003(2) -0.011(2)
C50 0.028(2) 0.063(4) 0.062(4) 0.009(3) 0.023(2) -0.002(2)
C51 0.028(2) 0.065(4) 0.079(4) 0.004(3) 0.025(2) -0.015(3)
C52 0.040(3) 0.055(4) 0.079(4) 0.015(3) 0.014(3) -0.019(3)
C53 0.039(3) 0.064(4) 0.071(4) 0.024(3) 0.000(3) -0.018(3)
C54 0.035(2) 0.045(3) 0.037(3) -0.010(2) 0.006(2) -0.003(2)
C55 0.039(2) 0.035(3) 0.030(2) 0.002(2) -0.0020(19) 0.009(2)
C56 0.040(2) 0.030(2) 0.030(2) 0.000(2) -0.0004(19) 0.003(2)
C57 0.032(2) 0.024(2) 0.041(3) -0.004(2) -0.008(2) -0.0017(19)
C58 0.057(3) 0.038(3) 0.044(3) -0.004(2) 0.009(2) 0.005(2)
C59 0.084(4) 0.033(3) 0.058(4) -0.010(3) -0.017(3) 0.025(3)
C60 0.114(5) 0.031(3) 0.063(4) 0.003(3) -0.020(4) 0.011(3)
C61 0.088(4) 0.027(3) 0.053(4) -0.003(2) -0.011(3) 0.011(3)
C62 0.036(2) 0.031(2) 0.028(2) 0.0022(19) -0.0105(19) -0.0093(19)
N1 0.0305(18) 0.037(2) 0.038(2) -0.0048(18) 0.0098(16) 0.0059(17)
N2 0.0317(18) 0.029(2) 0.040(2) -0.0103(18) 0.0058(16) -0.0012(16)
N3 0.0262(18) 0.053(3) 0.040(2) 0.001(2) 0.0005(16) -0.0003(19)
N4 0.0270(18) 0.030(2) 0.050(3) 0.0025(19) -0.0003(18) -0.0046(16)
N5 0.044(2) 0.028(2) 0.030(2) 0.0043(17) -0.0055(17) -0.0003(17)
N6 0.0328(18) 0.0214(19) 0.042(2) -0.0045(17) -0.0023(16) -0.0026(16)
N7 0.0337(18) 0.030(2) 0.036(2) 0.0055(17) 0.0074(16) 0.0029(16)
N8 0.0271(17) 0.0286(19) 0.030(2) 0.0021(16) 0.0051(15) -0.0006(15)
O1 0.0319(16) 0.0272(17) 0.0402(19) -0.0003(14) 0.0078(13) 0.0051(13)
O2 0.0367(15) 0.0358(19) 0.0376(19) -0.0073(15) -0.0072(14) -0.0112(14)
O3 0.0473(18) 0.045(2) 0.049(2) -0.0065(17) 0.0189(16) -0.0124(16)
O4 0.0398(17) 0.0255(16) 0.050(2) -0.0120(16) -0.0162(15) 0.0019(14)

loop_
_atom_type_symbol
_atom_type_description
_atom_type_scat_dispersion_real
_atom_type_scat_dispersion_imag
_atom_type_scat_source
C C 0.0033 0.0016 'International Tables Vol C Tables 4.2.6.8 and 6.1.1.4'
H H 0.0000 0.0000 'International Tables Vol C Tables 4.2.6.8 and 6.1.1.4'
N N 0.0061 0.0033 'International Tables Vol C Tables 4.2.6.8 and 6.1.1.4'
O O 0.0106 0.0060 'International Tables Vol C Tables 4.2.6.8 and 6.1.1.4'

loop_
_geom_angle_atom_site_label_1
_geom_angle_atom_site_label_2
_geom_angle_atom_site_label_3
_geom_angle
_geom_angle_site_symmetry_1
_geom_angle_site_symmetry_3
_geom_angle_publ_flag
O1 C1 C2 123.0(4) . . ?
O1 C1 C6 119.2(4) . . ?
C2 C1 C6 117.8(4) . . ?
C3 C2 C1 122.3(4) . . ?
C3 C2 C16 119.5(4) . . ?
C1 C2 C16 118.3(4) . . ?
C2 C3 C4 120.8(4) . . ?
C2 C3 H3 119.6 . . ?
C4 C3 H3 119.6 . . ?
C3 C4 C5 117.8(4) . . ?
C3 C4 C7 122.9(4) . . ?
C5 C4 C7 119.3(4) . . ?
C4 C5 C6 122.2(4) . . ?
C4 C5 H5 118.9 . . ?
C6 C5 H5 118.9 . . ?
C5 C6 C1 119.1(4) . . ?
C5 C6 C46 122.9(4) . 2_557 ?
C1 C6 C46 118.0(4) . 2_557 ?
C10 C7 C9 112.8(4) . . ?
C10 C7 C8 108.2(3) . . ?
C9 C7 C8 107.7(3) . . ?
C10 C7 C4 110.3(3) . . ?
C9 C7 C4 108.0(3) . . ?
C8 C7 C4 109.8(3) . . ?
C7 C8 H8A 109.5 . . ?
C7 C8 H8B 109.5 . . ?
H8A C8 H8B 109.5 . . ?
C7 C8 H8C 109.5 . . ?
H8A C8 H8C 109.5 . . ?
H8B C8 H8C 109.5 . . ?
C7 C9 H9A 109.5 . . ?
C7 C9 H9B 109.5 . . ?
H9A C9 H9B 109.5 . . ?
C7 C9 H9C 109.5 . . ?
H9A C9 H9C 109.5 . . ?
H9B C9 H9C 109.5 . . ?
C11 C10 C15 116.5(4) . . ?
C11 C10 C7 122.8(4) . . ?
C15 C10 C7 120.7(3) . . ?
C10 C11 C12 123.7(4) . . ?
C10 C11 H11 118.2 . . ?
C12 C11 H11 118.2 . . ?
C13 C12 C11 117.9(4) . . ?
C13 C12 C47 120.7(4) . . ?
C11 C12 C47 121.2(4) . . ?
C12 C13 C14 122.2(4) . . ?
C12 C13 O2 118.5(4) . . ?
C14 C13 O2 119.1(4) . . ?
C13 C14 C15 119.2(4) . . ?
C13 C14 C55 123.8(4) . . ?
C15 C14 C55 117.0(4) . . ?
C10 C15 C14 120.4(4) . . ?
C10 C15 H15 119.8 . . ?
C14 C15 H15 119.8 . . ?
N1 C16 C2 122.0(4) . . ?
N1 C16 H16 119.0 . . ?
C2 C16 H16 119.0 . . ?
N1 C17 C22 109.9(3) . . ?
N1 C17 C18 106.9(4) . . ?
C22 C17 C18 107.9(4) . . ?
N1 C17 H17 110.7 . . ?
C22 C17 H17 110.7 . . ?
C18 C17 H17 110.7 . . ?
N2 C18 C19 110.7(3) . . ?
N2 C18 C17 107.7(4) . . ?
C19 C18 C17 108.8(4) . . ?
N2 C18 H18 109.9 . . ?
C19 C18 H18 109.9 . . ?
C17 C18 H18 109.9 . . ?
C20 C19 C18 108.9(4) . . ?
C20 C19 H19A 109.9 . . ?
C18 C19 H19A 109.9 . . ?
C20 C19 H19B 109.9 . . ?
C18 C19 H19B 109.9 . . ?
H19A C19 H19B 108.3 . . ?
C19 C20 C21 112.3(4) . . ?
C19 C20 H20A 109.1 . . ?
C21 C20 H20A 109.1 . . ?
C19 C20 H20B 109.1 . . ?
C21 C20 H20B 109.1 . . ?
H20A C20 H20B 107.9 . . ?
C22 C21 C20 110.6(4) . . ?
C22 C21 H21A 109.5 . . ?
C20 C21 H21A 109.5 . . ?
C22 C21 H21B 109.5 . . ?
C20 C21 H21B 109.5 . . ?
H21A C21 H21B 108.1 . . ?
C21 C22 C17 109.6(3) . . ?
C21 C22 H22A 109.8 . . ?
C17 C22 H22A 109.8 . . ?
C21 C22 H22B 109.8 . . ?
C17 C22 H22B 109.8 . . ?
H22A C22 H22B 108.2 . . ?
N2 C23 C24 124.4(4) . . ?
N2 C23 H23 117.8 . . ?
C24 C23 H23 117.8 . . ?
C23 C24 C29 118.0(4) . . ?
C23 C24 C25 120.3(4) . . ?
C29 C24 C25 120.9(4) . . ?
O3 C25 C24 122.1(4) . . ?
O3 C25 C26 120.5(4) . . ?
C24 C25 C26 117.4(4) . . ?
C27 C26 C25 118.8(4) . . ?
C27 C26 C54 123.3(4) . . ?
C25 C26 C54 117.6(4) . . ?
C28 C27 C26 123.4(4) . . ?
C28 C27 H27 118.3 . . ?
C26 C27 H27 118.3 . . ?
C27 C28 C29 119.0(4) . . ?
C27 C28 C30 118.8(4) . . ?
C29 C28 C30 121.3(4) . . ?
C28 C29 C24 120.5(4) . . ?
C28 C29 H29 119.7 . . ?
C24 C29 H29 119.7 . . ?
C31 C30 C33 111.8(4) . . ?
C31 C30 C28 108.1(3) . . ?
C33 C30 C28 110.9(3) . . ?
C31 C30 C32 106.7(3) . . ?
C33 C30 C32 108.1(3) . . ?
C28 C30 C32 111.2(4) . . ?
C30 C31 H31A 109.5 . . ?
C30 C31 H31B 109.5 . . ?
H31A C31 H31B 109.5 . . ?
C30 C31 H31C 109.5 . . ?
H31A C31 H31C 109.5 . . ?
H31B C31 H31C 109.5 . . ?
C30 C32 H32A 109.5 . . ?
C30 C32 H32B 109.5 . . ?
H32A C32 H32B 109.5 . . ?
C30 C32 H32C 109.5 . . ?
H32A C32 H32C 109.5 . . ?
H32B C32 H32C 109.5 . . ?
C38 C33 C34 118.2(4) . . ?
C38 C33 C30 120.9(4) . . ?
C34 C33 C30 120.9(4) . . ?
C35 C34 C33 121.7(4) . . ?
C35 C34 H34 119.2 . . ?
C33 C34 H34 119.2 . . ?
C34 C35 C36 118.3(4) . . ?
C34 C35 C39 124.8(4) . . ?
C36 C35 C39 116.8(4) . . ?
O4 C36 C37 122.2(4) . . ?
O4 C36 C35 117.1(3) . . ?
C37 C36 C35 120.7(4) . . ?
C36 C37 C38 119.9(4) . . ?
C36 C37 C62 121.2(4) . 2_557 ?
C38 C37 C62 118.9(4) . 2_557 ?
C33 C38 C37 121.1(4) . . ?
C33 C38 H38 119.4 . . ?
C37 C38 H38 119.4 . . ?
N7 C39 C35 124.5(4) . . ?
N7 C39 H39 117.7 . . ?
C35 C39 H39 117.7 . . ?
N7 C40 C41 111.9(3) . . ?
N7 C40 C45 107.7(3) . . ?
C41 C40 C45 112.0(4) . . ?
N7 C40 H40 108.4 . . ?
C41 C40 H40 108.4 . . ?
C45 C40 H40 108.4 . . ?
N8 C41 C42 107.0(3) . . ?
N8 C41 C40 108.3(3) . . ?
C42 C41 C40 111.9(3) . . ?
N8 C41 H41 109.8 . . ?
C42 C41 H41 109.8 . . ?
C40 C41 H41 109.8 . . ?
C41 C42 C43 112.7(4) . . ?
C41 C42 H42A 109.1 . . ?
C43 C42 H42A 109.1 . . ?
C41 C42 H42B 109.1 . . ?
C43 C42 H42B 109.1 . . ?
H42A C42 H42B 107.8 . . ?
C42 C43 C44 110.2(4) . . ?
C42 C43 H43A 109.6 . . ?
C44 C43 H43A 109.6 . . ?
C42 C43 H43B 109.6 . . ?
C44 C43 H43B 109.6 . . ?
H43A C43 H43B 108.1 . . ?
C43 C44 C45 109.7(4) . . ?
C43 C44 H44A 109.7 . . ?
C45 C44 H44A 109.7 . . ?
C43 C44 H44B 109.7 . . ?
C45 C44 H44B 109.7 . . ?
H44A C44 H44B 108.2 . . ?
C44 C45 C40 110.6(4) . . ?
C44 C45 H45A 109.5 . . ?
C40 C45 H45A 109.5 . . ?
C44 C45 H45B 109.5 . . ?
C40 C45 H45B 109.5 . . ?
H45A C45 H45B 108.1 . . ?
N8 C46 C6 123.9(4) . 2_557 ?
N8 C46 H46 118.1 . . ?
C6 C46 H46 118.1 2_557 . ?
N4 C47 C12 125.1(4) . . ?
N4 C47 H47 117.5 . . ?
C12 C47 H47 117.5 . . ?
N4 C48 C49 110.1(4) . . ?
N4 C48 C53 111.0(4) . . ?
C49 C48 C53 110.9(4) . . ?
N4 C48 H48 108.2 . . ?
C49 C48 H48 108.2 . . ?
C53 C48 H48 108.2 . . ?
N3 C49 C48 110.3(4) . . ?
N3 C49 C50 111.0(4) . . ?
C48 C49 C50 111.0(4) . . ?
N3 C49 H49 108.1 . . ?
C48 C49 H49 108.1 . . ?
C50 C49 H49 108.1 . . ?
C49 C50 C51 109.1(4) . . ?
C49 C50 H50A 109.9 . . ?
C51 C50 H50A 109.9 . . ?
C49 C50 H50B 109.9 . . ?
C51 C50 H50B 109.9 . . ?
H50A C50 H50B 108.3 . . ?
C52 C51 C50 110.7(4) . . ?
C52 C51 H51A 109.5 . . ?
C50 C51 H51A 109.5 . . ?
C52 C51 H51B 109.5 . . ?
C50 C51 H51B 109.5 . . ?
H51A C51 H51B 108.1 . . ?
C51 C52 C53 111.4(4) . . ?
C51 C52 H52A 109.3 . . ?
C53 C52 H52A 109.3 . . ?
C51 C52 H52B 109.3 . . ?
C53 C52 H52B 109.3 . . ?
H52A C52 H52B 108.0 . . ?
C48 C53 C52 112.2(4) . . ?
C48 C53 H53A 109.2 . . ?
C52 C53 H53A 109.2 . . ?
C48 C53 H53B 109.2 . . ?
C52 C53 H53B 109.2 . . ?
H53A C53 H53B 107.9 . . ?
N3 C54 C26 123.5(4) . . ?
N3 C54 H54 118.2 . . ?
C26 C54 H54 118.2 . . ?
N5 C55 C14 121.2(4) . . ?
N5 C55 H55 119.4 . . ?
C14 C55 H55 119.4 . . ?
N5 C56 C61 112.2(4) . . ?
N5 C56 C57 108.7(3) . . ?
C61 C56 C57 109.7(4) . . ?
N5 C56 H56 108.7 . . ?
C61 C56 H56 108.7 . . ?
C57 C56 H56 108.7 . . ?
N6 C57 C58 110.4(4) . . ?
N6 C57 C56 107.4(3) . . ?
C58 C57 C56 111.6(4) . . ?
N6 C57 H57 109.1 . . ?
C58 C57 H57 109.1 . . ?
C56 C57 H57 109.1 . . ?
C57 C58 C59 109.7(5) . . ?
C57 C58 H58A 109.7 . . ?
C59 C58 H58A 109.7 . . ?
C57 C58 H58B 109.7 . . ?
C59 C58 H58B 109.7 . . ?
H58A C58 H58B 108.2 . . ?
C58 C59 C60 112.1(5) . . ?
C58 C59 H59A 109.2 . . ?
C60 C59 H59A 109.2 . . ?
C58 C59 H59B 109.2 . . ?
C60 C59 H59B 109.2 . . ?
H59A C59 H59B 107.9 . . ?
C61 C60 C59 110.9(5) . . ?
C61 C60 H60A 109.5 . . ?
C59 C60 H60A 109.5 . . ?
C61 C60 H60B 109.5 . . ?
C59 C60 H60B 109.5 . . ?
H60A C60 H60B 108.0 . . ?
C60 C61 C56 111.9(5) . . ?
C60 C61 H61A 109.2 . . ?
C56 C61 H61A 109.2 . . ?
C60 C61 H61B 109.2 . . ?
C56 C61 H61B 109.2 . . ?
H61A C61 H61B 107.9 . . ?
N6 C62 C37 120.6(4) . 2_557 ?
N6 C62 H62 119.7 . . ?
C37 C62 H62 119.7 2_557 . ?
C16 N1 C17 118.7(4) . . ?
C23 N2 C18 121.4(4) . . ?
C54 N3 C49 116.1(4) . . ?
C47 N4 C48 117.1(4) . . ?
C55 N5 C56 119.0(4) . . ?
C62 N6 C57 120.0(3) . . ?
C39 N7 C40 115.2(4) . . ?
C46 N8 C41 116.2(4) . . ?
C1 O1 H1 109.5 . . ?
C13 O2 H2 109.5 . . ?
C25 O3 H3A 109.0 . . ?
C36 O4 H4 109.5 . . ?

loop_
_geom_bond_atom_site_label_1
_geom_bond_atom_site_label_2
_geom_bond_distance
_geom_bond_site_symmetry_2
_geom_bond_publ_flag
C1 O1 1.333(5) . ?
C1 C2 1.398(6) . ?
C1 C6 1.405(6) . ?
C2 C3 1.379(6) . ?
C2 C16 1.485(6) . ?
C3 C4 1.383(6) . ?
C3 H3 0.9500 . ?
C4 C5 1.397(6) . ?
C4 C7 1.583(6) . ?
C5 C6 1.404(6) . ?
C5 H5 0.9500 . ?
C6 C46 1.479(5) 2_557 ?
C7 C10 1.516(6) . ?
C7 C9 1.525(6) . ?
C7 C8 1.542(6) . ?
C8 H8A 0.9800 . ?
C8 H8B 0.9800 . ?
C8 H8C 0.9800 . ?
C9 H9A 0.9800 . ?
C9 H9B 0.9800 . ?
C9 H9C 0.9800 . ?
C10 C11 1.390(6) . ?
C10 C15 1.418(6) . ?
C11 C12 1.401(6) . ?
C11 H11 0.9500 . ?
C12 C13 1.368(6) . ?
C12 C47 1.487(6) . ?
C13 C14 1.377(6) . ?
C13 O2 1.382(5) . ?
C14 C15 1.424(6) . ?
C14 C55 1.470(6) . ?
C15 H15 0.9500 . ?
C16 N1 1.270(6) . ?
C16 H16 0.9500 . ?
C17 N1 1.477(5) . ?
C17 C22 1.530(7) . ?
C17 C18 1.546(6) . ?
C17 H17 1.0000 . ?
C18 N2 1.460(6) . ?
C18 C19 1.543(6) . ?
C18 H18 1.0000 . ?
C19 C20 1.474(7) . ?
C19 H19A 0.9900 . ?
C19 H19B 0.9900 . ?
C20 C21 1.543(8) . ?
C20 H20A 0.9900 . ?
C20 H20B 0.9900 . ?
C21 C22 1.516(7) . ?
C21 H21A 0.9900 . ?
C21 H21B 0.9900 . ?
C22 H22A 0.9900 . ?
C22 H22B 0.9900 . ?
C23 N2 1.324(6) . ?
C23 C24 1.391(6) . ?
C23 H23 0.9500 . ?
C24 C29 1.401(6) . ?
C24 C25 1.411(6) . ?
C25 O3 1.309(5) . ?
C25 C26 1.453(6) . ?
C26 C27 1.377(6) . ?
C26 C54 1.476(7) . ?
C27 C28 1.367(6) . ?
C27 H27 0.9500 . ?
C28 C29 1.392(6) . ?
C28 C30 1.564(6) . ?
C29 H29 0.9500 . ?
C30 C31 1.523(6) . ?
C30 C33 1.533(6) . ?
C30 C32 1.565(6) . ?
C31 H31A 0.9800 . ?
C31 H31B 0.9800 . ?
C31 H31C 0.9800 . ?
C32 H32A 0.9800 . ?
C32 H32B 0.9800 . ?
C32 H32C 0.9800 . ?
C33 C38 1.391(6) . ?
C33 C34 1.420(6) . ?
C34 C35 1.397(6) . ?
C34 H34 0.9500 . ?
C35 C36 1.435(6) . ?
C35 C39 1.474(6) . ?
C36 O4 1.338(5) . ?
C36 C37 1.369(6) . ?
C37 C38 1.422(6) . ?
C37 C62 1.462(6) 2_557 ?
C38 H38 0.9500 . ?
C39 N7 1.253(5) . ?
C39 H39 0.9500 . ?
C40 N7 1.475(5) . ?
C40 C41 1.520(6) . ?
C40 C45 1.562(6) . ?
C40 H40 1.0000 . ?
C41 N8 1.475(5) . ?
C41 C42 1.500(6) . ?
C41 H41 1.0000 . ?
C42 C43 1.509(7) . ?
C42 H42A 0.9900 . ?
C42 H42B 0.9900 . ?
C43 C44 1.512(7) . ?
C43 H43A 0.9900 . ?
C43 H43B 0.9900 . ?
C44 C45 1.559(6) . ?
C44 H44A 0.9900 . ?
C44 H44B 0.9900 . ?
C45 H45A 0.9900 . ?
C45 H45B 0.9900 . ?
C46 N8 1.273(5) . ?
C46 C6 1.479(5) 2_557 ?
C46 H46 0.9500 . ?
C47 N4 1.251(6) . ?
C47 H47 0.9500 . ?
C48 N4 1.485(5) . ?
C48 C49 1.491(7) . ?
C48 C53 1.510(7) . ?
C48 H48 1.0000 . ?
C49 N3 1.481(6) . ?
C49 C50 1.532(6) . ?
C49 H49 1.0000 . ?
C50 C51 1.555(7) . ?
C50 H50A 0.9900 . ?
C50 H50B 0.9900 . ?
C51 C52 1.521(8) . ?
C51 H51A 0.9900 . ?
C51 H51B 0.9900 . ?
C52 C53 1.538(7) . ?
C52 H52A 0.9900 . ?
C52 H52B 0.9900 . ?
C53 H53A 0.9900 . ?
C53 H53B 0.9900 . ?
C54 N3 1.241(6) . ?
C54 H54 0.9500 . ?
C55 N5 1.269(6) . ?
C55 H55 0.9500 . ?
C56 N5 1.446(6) . ?
C56 C61 1.528(7) . ?
C56 C57 1.535(6) . ?
C56 H56 1.0000 . ?
C57 N6 1.446(5) . ?
C57 C58 1.526(7) . ?
C57 H57 1.0000 . ?
C58 C59 1.536(8) . ?
C58 H58A 0.9900 . ?
C58 H58B 0.9900 . ?
C59 C60 1.559(8) . ?
C59 H59A 0.9900 . ?
C59 H59B 0.9900 . ?
C60 C61 1.485(9) . ?
C60 H60A 0.9900 . ?
C60 H60B 0.9900 . ?
C61 H61A 0.9900 . ?
C61 H61B 0.9900 . ?
C62 N6 1.300(5) . ?
C62 C37 1.462(6) 2_557 ?
C62 H62 0.9500 . ?
O1 H1 0.8400 . ?
O2 H2 0.8400 . ?
O3 H3A 0.8500 . ?
O4 H4 0.8400 . ?

loop_
_geom_torsion_atom_site_label_1
_geom_torsion_atom_site_label_2
_geom_torsion_atom_site_label_3
_geom_torsion_atom_site_label_4
_geom_torsion
_geom_torsion_site_symmetry_1
_geom_torsion_site_symmetry_2
_geom_torsion_site_symmetry_3
_geom_torsion_site_symmetry_4
_geom_torsion_publ_flag
O1 C1 C2 C3 -179.6(4) . . . . ?
C6 C1 C2 C3 0.6(6) . . . . ?
O1 C1 C2 C16 0.2(6) . . . . ?
C6 C1 C2 C16 -179.6(3) . . . . ?
C1 C2 C3 C4 0.0(6) . . . . ?
C16 C2 C3 C4 -179.8(4) . . . . ?
C2 C3 C4 C5 0.6(6) . . . . ?
C2 C3 C4 C7 -179.5(4) . . . . ?
C3 C4 C5 C6 -1.9(5) . . . . ?
C7 C4 C5 C6 178.2(4) . . . . ?
C4 C5 C6 C1 2.5(6) . . . . ?
C4 C5 C6 C46 -176.4(3) . . . 2_557 ?
O1 C1 C6 C5 178.4(3) . . . . ?
C2 C1 C6 C5 -1.8(5) . . . . ?
O1 C1 C6 C46 -2.7(5) . . . 2_557 ?
C2 C1 C6 C46 177.1(3) . . . 2_557 ?
C3 C4 C7 C10 -105.3(4) . . . . ?
C5 C4 C7 C10 74.7(4) . . . . ?
C3 C4 C7 C9 131.0(4) . . . . ?
C5 C4 C7 C9 -49.0(5) . . . . ?
C3 C4 C7 C8 13.8(5) . . . . ?
C5 C4 C7 C8 -166.2(3) . . . . ?
C9 C7 C10 C11 -161.7(4) . . . . ?
C8 C7 C10 C11 -42.7(5) . . . . ?
C4 C7 C10 C11 77.5(5) . . . . ?
C9 C7 C10 C15 15.3(6) . . . . ?
C8 C7 C10 C15 134.3(4) . . . . ?
C4 C7 C10 C15 -105.5(4) . . . . ?
C15 C10 C11 C12 -3.1(6) . . . . ?
C7 C10 C11 C12 174.0(4) . . . . ?
C10 C11 C12 C13 1.3(7) . . . . ?
C10 C11 C12 C47 -175.3(4) . . . . ?
C11 C12 C13 C14 -0.3(6) . . . . ?
C47 C12 C13 C14 176.4(4) . . . . ?
C11 C12 C13 O2 -175.2(4) . . . . ?
C47 C12 C13 O2 1.4(6) . . . . ?
C12 C13 C14 C15 1.2(6) . . . . ?
O2 C13 C14 C15 176.1(4) . . . . ?
C12 C13 C14 C55 -179.7(4) . . . . ?
O2 C13 C14 C55 -4.8(6) . . . . ?
C11 C10 C15 C14 3.9(6) . . . . ?
C7 C10 C15 C14 -173.3(4) . . . . ?
C13 C14 C15 C10 -3.1(6) . . . . ?
C55 C14 C15 C10 177.8(4) . . . . ?
C3 C2 C16 N1 -176.5(4) . . . . ?
C1 C2 C16 N1 3.6(6) . . . . ?
N1 C17 C18 N2 -58.6(4) . . . . ?
C22 C17 C18 N2 -176.8(3) . . . . ?
N1 C17 C18 C19 -178.6(4) . . . . ?
C22 C17 C18 C19 63.2(5) . . . . ?
N2 C18 C19 C20 -179.7(4) . . . . ?
C17 C18 C19 C20 -61.5(5) . . . . ?
C18 C19 C20 C21 57.5(5) . . . . ?
C19 C20 C21 C22 -56.0(6) . . . . ?
C20 C21 C22 C17 56.7(6) . . . . ?
N1 C17 C22 C21 -177.3(4) . . . . ?
C18 C17 C22 C21 -61.1(5) . . . . ?
N2 C23 C24 C29 173.9(4) . . . . ?
N2 C23 C24 C25 4.1(6) . . . . ?
C23 C24 C25 O3 -9.1(6) . . . . ?
C29 C24 C25 O3 -178.6(4) . . . . ?
C23 C24 C25 C26 170.9(4) . . . . ?
C29 C24 C25 C26 1.4(6) . . . . ?
O3 C25 C26 C27 178.6(4) . . . . ?
C24 C25 C26 C27 -1.3(6) . . . . ?
O3 C25 C26 C54 5.2(6) . . . . ?
C24 C25 C26 C54 -174.7(4) . . . . ?
C25 C26 C27 C28 0.2(6) . . . . ?
C54 C26 C27 C28 173.2(4) . . . . ?
C26 C27 C28 C29 0.9(6) . . . . ?
C26 C27 C28 C30 -168.4(4) . . . . ?
C27 C28 C29 C24 -0.9(6) . . . . ?
C30 C28 C29 C24 168.2(4) . . . . ?
C23 C24 C29 C28 -170.0(4) . . . . ?
C25 C24 C29 C28 -0.3(6) . . . . ?
C27 C28 C30 C31 73.9(5) . . . . ?
C29 C28 C30 C31 -95.2(5) . . . . ?
C27 C28 C30 C33 -49.0(5) . . . . ?
C29 C28 C30 C33 142.0(4) . . . . ?
C27 C28 C30 C32 -169.3(3) . . . . ?
C29 C28 C30 C32 21.6(5) . . . . ?
C31 C30 C33 C38 -5.5(6) . . . . ?
C28 C30 C33 C38 115.2(5) . . . . ?
C32 C30 C33 C38 -122.7(4) . . . . ?
C31 C30 C33 C34 175.1(4) . . . . ?
C28 C30 C33 C34 -64.2(5) . . . . ?
C32 C30 C33 C34 57.9(5) . . . . ?
C38 C33 C34 C35 1.9(7) . . . . ?
C30 C33 C34 C35 -178.7(4) . . . . ?
C33 C34 C35 C36 -0.7(7) . . . . ?
C33 C34 C35 C39 -178.6(4) . . . . ?
C34 C35 C36 O4 179.6(4) . . . . ?
C39 C35 C36 O4 -2.3(6) . . . . ?
C34 C35 C36 C37 -2.6(7) . . . . ?
C39 C35 C36 C37 175.5(4) . . . . ?
O4 C36 C37 C38 -177.8(4) . . . . ?
C35 C36 C37 C38 4.5(7) . . . . ?
O4 C36 C37 C62 -0.1(7) . . . 2_557 ?
C35 C36 C37 C62 -177.8(4) . . . 2_557 ?
C34 C33 C38 C37 0.0(6) . . . . ?
C30 C33 C38 C37 -179.4(4) . . . . ?
C36 C37 C38 C33 -3.2(7) . . . . ?
C62 C37 C38 C33 179.1(4) 2_557 . . . ?
C34 C35 C39 N7 -1.1(7) . . . . ?
C36 C35 C39 N7 -179.1(4) . . . . ?
N7 C40 C41 N8 -70.5(4) . . . . ?
C45 C40 C41 N8 168.5(4) . . . . ?
N7 C40 C41 C42 171.8(4) . . . . ?
C45 C40 C41 C42 50.8(5) . . . . ?
N8 C41 C42 C43 -173.4(4) . . . . ?
C40 C41 C42 C43 -54.8(5) . . . . ?
C41 C42 C43 C44 59.6(6) . . . . ?
C42 C43 C44 C45 -59.5(6) . . . . ?
C43 C44 C45 C40 56.0(6) . . . . ?
N7 C40 C45 C44 -175.1(4) . . . . ?
C41 C40 C45 C44 -51.8(6) . . . . ?
C13 C12 C47 N4 -158.3(4) . . . . ?
C11 C12 C47 N4 18.2(7) . . . . ?
N4 C48 C49 N3 -54.1(5) . . . . ?
C53 C48 C49 N3 -177.4(4) . . . . ?
N4 C48 C49 C50 -177.6(4) . . . . ?
C53 C48 C49 C50 59.2(5) . . . . ?
N3 C49 C50 C51 177.2(4) . . . . ?
C48 C49 C50 C51 -59.7(6) . . . . ?
C49 C50 C51 C52 56.8(6) . . . . ?
C50 C51 C52 C53 -53.6(6) . . . . ?
N4 C48 C53 C52 -177.9(5) . . . . ?
C49 C48 C53 C52 -55.2(6) . . . . ?
C51 C52 C53 C48 52.8(7) . . . . ?
C27 C26 C54 N3 38.1(7) . . . . ?
C25 C26 C54 N3 -148.8(4) . . . . ?
C13 C14 C55 N5 4.1(7) . . . . ?
C15 C14 C55 N5 -176.8(4) . . . . ?
N5 C56 C57 N6 -57.7(5) . . . . ?
C61 C56 C57 N6 179.3(4) . . . . ?
N5 C56 C57 C58 -178.9(4) . . . . ?
C61 C56 C57 C58 58.1(5) . . . . ?
N6 C57 C58 C59 -175.6(4) . . . . ?
C56 C57 C58 C59 -56.2(5) . . . . ?
C57 C58 C59 C60 53.6(7) . . . . ?
C58 C59 C60 C61 -54.1(8) . . . . ?
C59 C60 C61 C56 56.0(7) . . . . ?
N5 C56 C61 C60 -179.0(4) . . . . ?
C57 C56 C61 C60 -58.2(6) . . . . ?
C2 C16 N1 C17 -177.2(3) . . . . ?
C22 C17 N1 C16 -125.1(4) . . . . ?
C18 C17 N1 C16 118.1(4) . . . . ?
C24 C23 N2 C18 -161.0(4) . . . . ?
C19 C18 N2 C23 -149.3(4) . . . . ?
C17 C18 N2 C23 91.8(5) . . . . ?
C26 C54 N3 C49 -167.6(4) . . . . ?
C48 C49 N3 C54 110.3(5) . . . . ?
C50 C49 N3 C54 -126.2(5) . . . . ?
C12 C47 N4 C48 -179.5(4) . . . . ?
C49 C48 N4 C47 121.1(5) . . . . ?
C53 C48 N4 C47 -115.7(5) . . . . ?
C14 C55 N5 C56 177.7(4) . . . . ?
C61 C56 N5 C55 -127.5(4) . . . . ?
C57 C56 N5 C55 111.0(4) . . . . ?
C37 C62 N6 C57 180.0(4) 2_557 . . . ?
C58 C57 N6 C62 -91.6(5) . . . . ?
C56 C57 N6 C62 146.6(4) . . . . ?
C35 C39 N7 C40 175.1(4) . . . . ?
C41 C40 N7 C39 113.2(4) . . . . ?
C45 C40 N7 C39 -123.3(5) . . . . ?
C6 C46 N8 C41 173.2(3) 2_557 . . . ?
C42 C41 N8 C46 -97.8(4) . . . . ?
C40 C41 N8 C46 141.4(4) . . . . ?
